data_7152457
loop_
_publ_author_name
'Hallett, David J.'
'Tanikkul, Nongluk'
'Thomas, Eric J.'

_publ_section_title
;
 Remote stereocontrol in reactions between 4- and
 5-alkoxyalk-2-enylstannanes and 1-alkoxycarbonylimines and analogues:
 stereoselective approaches to novel \a-amino acids.
;
_journal_issue 30
_journal_name_full 'Organic &amp; biomolecular chemistry'
_journal_page_first 6130
_journal_page_last 6158
_journal_paper_doi 10.1039/c2ob25097g
_journal_volume 10
_journal_year 2012
_chemical_absolute_configuration syn
_chemical_formula_moiety 'C20 H21 N O4'
_chemical_formula_sum 'C20 H21 N O4'
_chemical_formula_weight 339.38
_chemical_name_systematic
;
?
;
_space_group_IT_number 19
_symmetry_cell_setting orthorhombic
_symmetry_space_group_name_Hall 'P 2ac 2ab'
_symmetry_space_group_name_H-M 'P 21 21 21'
_atom_sites_solution_hydrogens geom
_atom_sites_solution_primary direct
_atom_sites_solution_secondary difmap
_audit_creation_date 19100-11-21
_audit_creation_method 'by teXsan v1.7'
_audit_update_record
;
?
;
_cell_angle_alpha 90.00
_cell_angle_beta 90.00
_cell_angle_gamma 90.00
_cell_formula_units_Z 4
_cell_length_a 9.681(3)
_cell_length_b 28.33(1)
_cell_length_c 6.260(2)
_cell_measurement_reflns_used 25
_cell_measurement_temperature 295(2)
_cell_measurement_theta_max 60
_cell_measurement_theta_min 4
_cell_volume 1716.9(10)
_computing_cell_refinement 'MSC/AFC Diffractometer Control'
_computing_data_collection 'MSC/AFC Diffractometer Control'
_computing_data_reduction 'teXsan (MSC, 1995)'
_computing_structure_refinement 'SHELXL-97 (Sheldrick, 1997)'
_computing_structure_solution 'SHELXS-97 (Sheldrick, 1990)'
_diffrn_ambient_temperature 295(2)
_diffrn_measured_fraction_theta_full 0.999
_diffrn_measured_fraction_theta_max 0.999
_diffrn_measurement_device_type AFC5R
_diffrn_measurement_method '2theta-omega scans'
_diffrn_radiation_monochromator graphite
_diffrn_radiation_source 'rotating anode'
_diffrn_radiation_type CuK\a
_diffrn_radiation_wavelength 1.54180
_diffrn_reflns_av_R_equivalents 0.0000
_diffrn_reflns_av_sigmaI/netI 0.0642
_diffrn_reflns_limit_h_max 10
_diffrn_reflns_limit_h_min 0
_diffrn_reflns_limit_k_max 31
_diffrn_reflns_limit_k_min 0
_diffrn_reflns_limit_l_max 7
_diffrn_reflns_limit_l_min 0
_diffrn_reflns_number 1503
_diffrn_reflns_theta_full 60.01
_diffrn_reflns_theta_max 60.01
_diffrn_reflns_theta_min 3.12
_diffrn_standards_decay_% 1.5
_diffrn_standards_interval_count 150
_diffrn_standards_number 3
_exptl_absorpt_coefficient_mu 0.746
_exptl_absorpt_correction_T_max 1.1686
_exptl_absorpt_correction_T_min 0.7827
_exptl_absorpt_correction_type empirical
_exptl_absorpt_process_details DIFABS
_exptl_crystal_colour colourless
_exptl_crystal_density_diffrn 1.313
_exptl_crystal_density_method 'not measured'
_exptl_crystal_description plate
_exptl_crystal_F_000 720
_exptl_crystal_size_max 0.45
_exptl_crystal_size_mid 0.25
_exptl_crystal_size_min 0.01
_refine_diff_density_max 0.355
_refine_diff_density_min -0.407
_refine_diff_density_rms 0.081
_refine_ls_extinction_method none
_refine_ls_goodness_of_fit_ref 1.201
_refine_ls_hydrogen_treatment constr
_refine_ls_matrix_type full
_refine_ls_number_parameters 227
_refine_ls_number_reflns 1503
_refine_ls_number_restraints 0
_refine_ls_restrained_S_all 1.201
_refine_ls_R_factor_all 0.1436
_refine_ls_R_factor_gt 0.0735
_refine_ls_shift/su_max 0.000
_refine_ls_shift/su_mean 0.000
_refine_ls_structure_factor_coef Fsqd
_refine_ls_weighting_details 'calc w=1/[\s^2^(Fo^2^)+(0.0000P)^2^+4.5630P] where P=(Fo^2^+2Fc^2^)/3'
_refine_ls_weighting_scheme calc
_refine_ls_wR_factor_gt 0.1465
_refine_ls_wR_factor_ref 0.1915
_reflns_number_gt 1045
_reflns_number_total 1503
_reflns_threshold_expression >2sigma(I)
_cod_data_source_file c2ob25097g.txt
_cod_data_source_block s351b
_cod_original_cell_volume 1716.9(11)
_cod_original_sg_symbol_Hall P2ac2ab
_cod_original_sg_symbol_H-M P212121
_cod_database_code 7152457

loop_
_symmetry_equiv_pos_as_xyz
'x, y, z'
'-x+1/2, -y, z+1/2'
'-x, y+1/2, -z+1/2'
'x+1/2, -y+1/2, -z'

loop_
_atom_site_label
_atom_site_type_symbol
_atom_site_fract_x
_atom_site_fract_y
_atom_site_fract_z
_atom_site_U_iso_or_equiv
_atom_site_adp_type
_atom_site_occupancy
_atom_site_symmetry_multiplicity
_atom_site_calc_flag
_atom_site_refinement_flags
O1 O 0.1612(7) 0.7792(2) 0.5879(13) 0.072(2) Uani 1 1 d .
O2 O 0.1786(8) 0.7057(3) 0.6972(12) 0.078(2) Uani 1 1 d .
O3 O 0.3127(6) 0.7043(2) 0.2643(11) 0.0593(17) Uani 1 1 d .
O4 O 0.2519(6) 0.6336(2) 0.1209(11) 0.0550(17) Uani 1 1 d .
N1 N 0.0887(7) 0.6804(2) 0.2611(12) 0.0462(17) Uani 1 1 d .
C1 C 0.0489(9) 0.7239(3) 0.3737(15) 0.047(2) Uani 1 1 d .
H1 H -0.0465 0.7197 0.4225 0.057 Uiso 1 1 calc R
C2 C 0.1371(10) 0.7333(4) 0.5709(18) 0.062(3) Uani 1 1 d .
C3 C 0.0933(12) 0.8051(3) 0.4176(19) 0.075(3) Uani 1 1 d .
H3A H 0.1552 0.8286 0.3584 0.090 Uiso 1 1 calc R
H3B H 0.0116 0.8209 0.4714 0.090 Uiso 1 1 calc R
C4 C 0.0538(10) 0.7691(3) 0.247(2) 0.067(3) Uani 1 1 d .
H4A H -0.0354 0.7764 0.1846 0.080 Uiso 1 1 calc R
H4B H 0.1227 0.7676 0.1348 0.080 Uiso 1 1 calc R
C5 C 0.2250(9) 0.6751(3) 0.2168(16) 0.051(2) Uani 1 1 d .
C6 C 0.3944(9) 0.6264(3) 0.0576(18) 0.065(3) Uani 1 1 d .
H6A H 0.4503 0.6177 0.1799 0.078 Uiso 1 1 calc R
H6B H 0.4321 0.6550 -0.0047 0.078 Uiso 1 1 calc R
C7 C 0.3922(9) 0.5870(3) -0.1052(15) 0.049(2) Uani 1 1 d .
C8 C 0.3294(10) 0.5938(3) -0.3015(16) 0.060(3) Uani 1 1 d .
H8 H 0.2906 0.6229 -0.3347 0.072 Uiso 1 1 calc R
C9 C 0.3242(11) 0.5573(3) -0.4485(19) 0.070(3) Uani 1 1 d .
H9 H 0.2830 0.5623 -0.5808 0.084 Uiso 1 1 calc R
C10 C 0.3782(11) 0.5146(4) -0.4020(18) 0.068(3) Uani 1 1 d .
H10 H 0.3706 0.4899 -0.4992 0.082 Uiso 1 1 calc R
C11 C 0.4444(10) 0.5078(3) -0.2109(19) 0.068(3) Uani 1 1 d .
H11 H 0.4854 0.4789 -0.1807 0.082 Uiso 1 1 calc R
C12 C 0.4499(9) 0.5437(3) -0.0645(17) 0.059(3) Uani 1 1 d .
H12 H 0.4938 0.5385 0.0656 0.071 Uiso 1 1 calc R
C13 C -0.0217(8) 0.6515(3) 0.1686(15) 0.050(2) Uani 1 1 d .
H13 H 0.0244 0.6296 0.0706 0.060 Uiso 1 1 calc R
C14 C -0.1182(10) 0.6800(3) 0.0322(16) 0.066(3) Uani 1 1 d .
H14A H -0.1725 0.7004 0.1215 0.098 Uiso 1 1 calc R
H14B H -0.1782 0.6592 -0.0455 0.098 Uiso 1 1 calc R
H14C H -0.0656 0.6987 -0.0665 0.098 Uiso 1 1 calc R
C15 C -0.0918(8) 0.6208(3) 0.3341(15) 0.046(2) Uani 1 1 d .
C16 C -0.2156(10) 0.5984(3) 0.2890(19) 0.066(3) Uani 1 1 d .
H16 H -0.2596 0.6043 0.1595 0.079 Uiso 1 1 calc R
C17 C -0.2754(11) 0.5673(4) 0.434(2) 0.077(3) Uani 1 1 d .
H17 H -0.3574 0.5521 0.3990 0.092 Uiso 1 1 calc R
C18 C -0.2149(11) 0.5589(4) 0.6289(19) 0.072(3) Uani 1 1 d .
H18 H -0.2563 0.5389 0.7278 0.087 Uiso 1 1 calc R
C19 C -0.0920(11) 0.5809(3) 0.6738(17) 0.066(3) Uani 1 1 d .
H19 H -0.0475 0.5749 0.8027 0.080 Uiso 1 1 calc R
C20 C -0.0328(10) 0.6123(3) 0.5265(17) 0.064(3) Uani 1 1 d .
H20 H 0.0489 0.6277 0.5619 0.076 Uiso 1 1 calc R

loop_
_atom_site_aniso_label
_atom_site_aniso_U_11
_atom_site_aniso_U_22
_atom_site_aniso_U_33
_atom_site_aniso_U_23
_atom_site_aniso_U_13
_atom_site_aniso_U_12
O1 0.083(5) 0.056(4) 0.076(5) -0.009(4) -0.007(5) -0.008(4)
O2 0.093(5) 0.083(5) 0.059(5) 0.001(4) -0.019(5) -0.003(5)
O3 0.053(3) 0.058(4) 0.067(4) -0.002(4) 0.002(4) -0.007(3)
O4 0.042(3) 0.057(4) 0.066(4) -0.001(4) 0.010(3) 0.001(3)
N1 0.047(4) 0.048(4) 0.044(4) -0.009(4) -0.003(4) -0.008(3)
C1 0.047(5) 0.041(5) 0.053(6) -0.009(4) 0.007(5) -0.001(4)
C2 0.063(6) 0.069(7) 0.053(6) -0.003(6) 0.000(6) -0.005(5)
C3 0.088(8) 0.062(6) 0.075(8) -0.002(6) 0.019(8) -0.019(6)
C4 0.063(6) 0.056(5) 0.083(8) 0.011(6) 0.005(7) 0.007(5)
C5 0.048(5) 0.060(6) 0.045(5) 0.013(5) 0.008(5) -0.002(5)
C6 0.051(5) 0.069(6) 0.075(7) 0.007(6) 0.004(6) 0.008(5)
C7 0.053(5) 0.043(5) 0.052(6) 0.005(5) 0.006(5) -0.001(5)
C8 0.076(7) 0.047(5) 0.057(6) 0.020(5) -0.007(6) 0.011(5)
C9 0.077(7) 0.067(7) 0.067(7) 0.008(6) -0.002(7) 0.000(6)
C10 0.075(7) 0.072(7) 0.057(7) 0.005(6) 0.008(7) -0.005(6)
C11 0.068(7) 0.061(6) 0.076(8) 0.006(6) 0.009(7) 0.002(5)
C12 0.060(6) 0.071(6) 0.048(6) 0.003(6) 0.008(5) 0.012(5)
C13 0.043(5) 0.063(5) 0.044(6) -0.011(5) -0.005(5) 0.005(4)
C14 0.068(6) 0.078(7) 0.051(6) 0.007(6) -0.007(6) 0.014(6)
C15 0.030(4) 0.054(5) 0.053(6) -0.004(5) -0.002(4) -0.001(4)
C16 0.056(6) 0.069(6) 0.072(7) -0.003(6) -0.011(6) -0.009(5)
C17 0.059(6) 0.076(7) 0.095(9) -0.009(7) -0.001(7) -0.021(6)
C18 0.070(7) 0.079(7) 0.068(7) 0.001(7) 0.020(7) -0.006(6)
C19 0.084(7) 0.064(6) 0.051(6) 0.000(6) 0.004(6) -0.008(6)
C20 0.058(6) 0.067(6) 0.066(7) -0.007(6) -0.007(6) -0.006(5)

loop_
_atom_type_symbol
_atom_type_description
_atom_type_scat_dispersion_real
_atom_type_scat_dispersion_imag
_atom_type_scat_source
C C 0.0181 0.0091 'International Tables Vol C Tables 4.2.6.8 and 6.1.1.4'
H H 0.0000 0.0000 'International Tables Vol C Tables 4.2.6.8 and 6.1.1.4'
N N 0.0311 0.0180 'International Tables Vol C Tables 4.2.6.8 and 6.1.1.4'
O O 0.0492 0.0322 'International Tables Vol C Tables 4.2.6.8 and 6.1.1.4'

loop_
_geom_angle_atom_site_label_1
_geom_angle_atom_site_label_2
_geom_angle_atom_site_label_3
_geom_angle
C2 O1 C3 110.8(8)
C5 O4 C6 115.4(7)
C5 N1 C1 116.4(7)
C5 N1 C13 124.5(8)
C1 N1 C13 117.8(7)
N1 C1 C4 116.9(8)
N1 C1 C2 112.9(8)
C4 C1 C2 105.0(8)
N1 C1 H1 107.2
C4 C1 H1 107.2
C2 C1 H1 107.2
O2 C2 O1 122.4(10)
O2 C2 C1 127.9(9)
O1 C2 C1 109.6(9)
O1 C3 C4 107.0(7)
O1 C3 H3A 110.3
C4 C3 H3A 110.3
O1 C3 H3B 110.3
C4 C3 H3B 110.3
H3A C3 H3B 108.6
C1 C4 C3 102.0(9)
C1 C4 H4A 111.4
C3 C4 H4A 111.4
C1 C4 H4B 111.4
C3 C4 H4B 111.4
H4A C4 H4B 109.2
O3 C5 O4 124.4(8)
O3 C5 N1 123.5(9)
O4 C5 N1 112.1(8)
O4 C6 C7 105.9(8)
O4 C6 H6A 110.5
C7 C6 H6A 110.5
O4 C6 H6B 110.5
C7 C6 H6B 110.5
H6A C6 H6B 108.7
C12 C7 C8 117.8(9)
C12 C7 C6 122.0(9)
C8 C7 C6 120.2(8)
C9 C8 C7 120.2(9)
C9 C8 H8 119.9
C7 C8 H8 119.9
C10 C9 C8 120.8(11)
C10 C9 H9 119.6
C8 C9 H9 119.6
C9 C10 C11 119.6(11)
C9 C10 H10 120.2
C11 C10 H10 120.2
C12 C11 C10 119.9(10)
C12 C11 H11 120.0
C10 C11 H11 120.0
C11 C12 C7 121.5(10)
C11 C12 H12 119.2
C7 C12 H12 119.2
N1 C13 C14 112.1(7)
N1 C13 C15 112.2(7)
C14 C13 C15 114.9(7)
N1 C13 H13 105.6
C14 C13 H13 105.6
C15 C13 H13 105.6
C13 C14 H14A 109.5
C13 C14 H14B 109.5
H14A C14 H14B 109.5
C13 C14 H14C 109.5
H14A C14 H14C 109.5
H14B C14 H14C 109.5
C20 C15 C16 117.7(9)
C20 C15 C13 121.5(8)
C16 C15 C13 120.7(9)
C15 C16 C17 121.1(10)
C15 C16 H16 119.5
C17 C16 H16 119.5
C18 C17 C16 120.8(10)
C18 C17 H17 119.6
C16 C17 H17 119.6
C17 C18 C19 118.3(11)
C17 C18 H18 120.9
C19 C18 H18 120.9
C18 C19 C20 120.4(11)
C18 C19 H19 119.8
C20 C19 H19 119.8
C15 C20 C19 121.7(9)
C15 C20 H20 119.2
C19 C20 H20 119.2

loop_
_geom_bond_atom_site_label_1
_geom_bond_atom_site_label_2
_geom_bond_distance
O1 C2 1.325(11)
O1 C3 1.450(13)
O2 C2 1.184(11)
O3 C5 1.221(10)
O4 C5 1.346(10)
O4 C6 1.450(10)
N1 C5 1.356(10)
N1 C1 1.470(10)
N1 C13 1.467(10)
C1 C4 1.507(12)
C1 C2 1.525(13)
C1 H1 0.9800
C3 C4 1.524(14)
C3 H3A 0.9700
C3 H3B 0.9700
C4 H4A 0.9700
C4 H4B 0.9700
C6 C7 1.512(12)
C6 H6A 0.9700
C6 H6B 0.9700
C7 C12 1.374(12)
C7 C8 1.384(13)
C8 C9 1.384(13)
C8 H8 0.9300
C9 C10 1.350(13)
C9 H9 0.9300
C10 C11 1.371(14)
C10 H10 0.9300
C11 C12 1.370(13)
C11 H11 0.9300
C12 H12 0.9300
C13 C14 1.503(12)
C13 C15 1.513(12)
C13 H13 0.9800
C14 H14A 0.9600
C14 H14B 0.9600
C14 H14C 0.9600
C15 C20 1.354(13)
C15 C16 1.385(12)
C16 C17 1.392(14)
C16 H16 0.9300
C17 C18 1.373(15)
C17 H17 0.9300
C18 C19 1.372(13)
C18 H18 0.9300
C19 C20 1.404(13)
C19 H19 0.9300
C20 H20 0.9300

loop_
_geom_torsion_atom_site_label_1
_geom_torsion_atom_site_label_2
_geom_torsion_atom_site_label_3
_geom_torsion_atom_site_label_4
_geom_torsion
C5 N1 C1 C4 72.1(11)
C13 N1 C1 C4 -95.8(9)
C5 N1 C1 C2 -49.8(11)
C13 N1 C1 C2 142.3(8)
C3 O1 C2 O2 -177.4(10)
C3 O1 C2 C1 1.4(11)
N1 C1 C2 O2 -39.3(14)
C4 C1 C2 O2 -167.7(11)
N1 C1 C2 O1 141.9(8)
C4 C1 C2 O1 13.6(10)
C2 O1 C3 C4 -15.9(12)
N1 C1 C4 C3 -147.5(8)
C2 C1 C4 C3 -21.5(10)
O1 C3 C4 C1 22.9(11)
C6 O4 C5 O3 -5.2(14)
C6 O4 C5 N1 176.7(8)
C1 N1 C5 O3 -0.4(14)
C13 N1 C5 O3 166.6(9)
C1 N1 C5 O4 177.7(7)
C13 N1 C5 O4 -15.2(13)
C5 O4 C6 C7 -161.9(7)
O4 C6 C7 C12 -112.8(10)
O4 C6 C7 C8 66.4(11)
C12 C7 C8 C9 1.0(14)
C6 C7 C8 C9 -178.3(9)
C7 C8 C9 C10 1.0(16)
C8 C9 C10 C11 -2.9(16)
C9 C10 C11 C12 2.9(16)
C10 C11 C12 C7 -1.0(15)
C8 C7 C12 C11 -0.9(14)
C6 C7 C12 C11 178.3(9)
C5 N1 C13 C14 -116.0(10)
C1 N1 C13 C14 50.8(11)
C5 N1 C13 C15 113.0(9)
C1 N1 C13 C15 -80.1(9)
N1 C13 C15 C20 -16.7(12)
C14 C13 C15 C20 -146.3(9)
N1 C13 C15 C16 166.6(8)
C14 C13 C15 C16 37.0(12)
C20 C15 C16 C17 -1.7(14)
C13 C15 C16 C17 175.1(9)
C15 C16 C17 C18 1.7(16)
C16 C17 C18 C19 -2.0(17)
C17 C18 C19 C20 2.2(15)
C16 C15 C20 C19 2.0(14)
C13 C15 C20 C19 -174.8(9)
C18 C19 C20 C15 -2.3(15)
